data_7210183
loop_
_publ_author_name
'Wang, Xiuli'
'Zhao, Dan'
'Tian, Aixiang'
'Ying, Jun'

_publ_section_title
;
 A series of 3D PW12O403&#x2212;-based AgI--bis(triazole) complexes
 containing different multinuclear loops: syntheses, structures and
 properties
;
_journal_issue 22
_journal_name_full CrystEngComm
_journal_page_first 4516
_journal_paper_doi 10.1039/c3ce40375k
_journal_volume 15
_journal_year 2013
_chemical_formula_sum 'C8 H27 N6 O46 P W12'
_chemical_formula_weight 3180.53
_chemical_name_systematic
;
?
;
_space_group_IT_number 15
_symmetry_cell_setting monoclinic
_symmetry_space_group_name_Hall '-C 2yc'
_symmetry_space_group_name_H-M 'C 1 2/c 1'
_atom_sites_solution_hydrogens geom
_atom_sites_solution_primary direct
_atom_sites_solution_secondary difmap
_audit_creation_method SHELXL-97
_cell_angle_alpha 90.00
_cell_angle_beta 105.07
_cell_angle_gamma 90.00
_cell_formula_units_Z 8
_cell_length_a 20.252(2)
_cell_length_b 13.5088(14)
_cell_length_c 38.953(4)
_cell_measurement_temperature 296(2)
_cell_measurement_theta_max 24.9717
_cell_measurement_theta_min 2.3717
_cell_volume 10290.3(18)
_computing_cell_refinement 'Bruker XSCANS'
_computing_data_collection 'Bruker XSCANS'
_computing_data_reduction 'Bruker SHELXTL'
_computing_molecular_graphics 'Bruker SHELXTL'
_computing_publication_material 'Bruker SHELXTL'
_computing_structure_refinement 'SHELXL-97 (Sheldrick, 1997)'
_computing_structure_solution 'SHELXS-97 (Sheldrick, 1990)'
_diffrn_ambient_temperature 296(2)
_diffrn_measured_fraction_theta_full 0.982
_diffrn_measured_fraction_theta_max 0.982
_diffrn_measurement_device_type 'Bruker P4'
_diffrn_measurement_method '\w scans'
_diffrn_radiation_monochromator graphite
_diffrn_radiation_source 'fine-focus sealed tube'
_diffrn_radiation_type MoK\a
_diffrn_radiation_wavelength 0.71073
_diffrn_reflns_av_R_equivalents 0.0423
_diffrn_reflns_av_sigmaI/netI 0.0973
_diffrn_reflns_limit_h_max 18
_diffrn_reflns_limit_h_min -24
_diffrn_reflns_limit_k_max 13
_diffrn_reflns_limit_k_min -16
_diffrn_reflns_limit_l_max 46
_diffrn_reflns_limit_l_min -46
_diffrn_reflns_number 14029
_diffrn_reflns_theta_full 25.00
_diffrn_reflns_theta_max 25.00
_diffrn_reflns_theta_min 1.83
_exptl_absorpt_coefficient_mu 26.847
_exptl_absorpt_correction_T_max 0.002
_exptl_absorpt_correction_T_min 0.001
_exptl_absorpt_correction_type multi-scan
_exptl_absorpt_process_details 'SADABS, Sheldrick, 1996'
_exptl_crystal_colour yellow
_exptl_crystal_density_diffrn 4.106
_exptl_crystal_density_method 'not measured'
_exptl_crystal_description block
_exptl_crystal_F_000 10600
_exptl_crystal_size_max 0.26
_exptl_crystal_size_mid 0.25
_exptl_crystal_size_min 0.23
_platon_squeeze_details ' ?'
_refine_diff_density_max 1.158
_refine_diff_density_min -1.370
_refine_diff_density_rms 0.249
_refine_ls_extinction_method none
_refine_ls_goodness_of_fit_ref 1.008
_refine_ls_hydrogen_treatment none
_refine_ls_matrix_type full
_refine_ls_number_parameters 370
_refine_ls_number_reflns 5909
_refine_ls_number_restraints 18
_refine_ls_restrained_S_all 1.008
_refine_ls_R_factor_all 0.0658
_refine_ls_R_factor_gt 0.0398
_refine_ls_shift/su_max 0.005
_refine_ls_shift/su_mean 0.000
_refine_ls_structure_factor_coef Fsqd
_refine_ls_weighting_details 'calc w=1/[\s^2^(Fo^2^)+(0.0000P)^2^+0.0000P] where P=(Fo^2^+2Fc^2^)/3'
_refine_ls_weighting_scheme calc
_refine_ls_wR_factor_gt 0.0711
_refine_ls_wR_factor_ref 0.0731
_reflns_number_gt 3718
_reflns_number_total 9057
_reflns_threshold_expression >2sigma(I)
_cod_data_source_file c3ce40375k.txt
_cod_data_source_block 3
_cod_original_cell_volume 10290.5(18)
_cod_original_sg_symbol_H-M 'C 2/c'
_cod_database_code 7210183

loop_
_symmetry_equiv_pos_as_xyz
'x, y, z'
'-x, y, -z+1/2'
'x+1/2, y+1/2, z'
'-x+1/2, y+1/2, -z+1/2'
'-x, -y, -z'
'x, -y, z-1/2'
'-x+1/2, -y+1/2, -z'
'x+1/2, -y+1/2, z-1/2'

loop_
_atom_site_label
_atom_site_type_symbol
_atom_site_fract_x
_atom_site_fract_y
_atom_site_fract_z
_atom_site_U_iso_or_equiv
_atom_site_adp_type
_atom_site_occupancy
_atom_site_symmetry_multiplicity
_atom_site_calc_flag
_atom_site_refinement_flags
P1 P 1.1976(3) 0.9429(4) 0.37177(12) 0.0156(11) Uani 1 1 d .
W1 W 1.11914(5) 0.96073(7) 0.27901(2) 0.0282(2) Uani 1 1 d .
W2 W 1.26953(5) 0.83385(6) 0.30672(2) 0.0250(2) Uani 1 1 d .
W3 W 1.04515(5) 0.80285(6) 0.33646(2) 0.0269(2) Uani 1 1 d .
W4 W 1.19721(6) 0.68025(6) 0.36640(2) 0.0291(2) Uani 1 1 d .
W5 W 1.35694(5) 0.81907(7) 0.40270(2) 0.0319(2) Uani 1 1 d .
W6 W 1.12094(6) 1.06193(7) 0.43309(2) 0.0317(2) Uani 1 1 d .
W7 W 1.26781(6) 1.08589(6) 0.31341(2) 0.0307(2) Uani 1 1 d .
W8 W 1.03915(5) 1.07492(7) 0.34462(2) 0.0295(2) Uani 1 1 d .
W9 W 1.12237(6) 0.78969(7) 0.42564(2) 0.0292(2) Uani 1 1 d .
W10 W 1.18745(6) 1.20350(7) 0.37781(3) 0.0353(3) Uani 1 1 d .
W11 W 1.28370(6) 0.92468(7) 0.46317(2) 0.0345(3) Uani 1 1 d .
W12 W 1.35190(5) 1.07166(7) 0.40987(2) 0.0343(2) Uani 1 1 d .
O1 O 1.0892(9) 0.7353(9) 0.4571(3) 0.0302(6) Uani 1 1 d .
O2 O 1.2647(9) 0.9404(10) 0.3997(3) 0.0302(6) Uani 1 1 d .
O3 O 1.3071(8) 1.1676(10) 0.2921(3) 0.0302(6) Uani 1 1 d .
O4 O 1.0775(8) 0.8562(10) 0.2984(3) 0.0302(6) Uani 1 1 d .
O5 O 1.1964(8) 1.3278(10) 0.3790(3) 0.0302(6) Uani 1 1 d .
O6 O 1.3085(8) 0.7605(9) 0.2813(3) 0.0302(6) Uani 1 1 d .
O7 O 1.0979(8) 0.9235(9) 0.4291(3) 0.0302(6) Uani 1 1 d .
O8 O 1.1646(8) 0.6789(9) 0.4075(3) 0.0302(6) Uani 1 1 d .
O9 O 1.4182(8) 1.1523(10) 0.4222(3) 0.0302(6) Uani 1 1 d .
O10 O 1.2097(8) 1.0160(10) 0.4550(3) 0.0302(6) Uani 1 1 d .
O11 O 1.2768(8) 1.1528(10) 0.4052(3) 0.0302(6) Uani 1 1 d .
O12 O 1.0225(8) 0.9410(9) 0.3448(3) 0.0302(6) Uani 1 1 d .
O13 O 1.3306(8) 1.0754(9) 0.3595(3) 0.0302(6) Uani 1 1 d .
O14 O 1.2116(8) 0.8345(10) 0.4509(3) 0.0302(6) Uani 1 1 d .
O15 O 1.2807(9) 0.7302(10) 0.3931(3) 0.0302(6) Uani 1 1 d .
O16 O 1.1892(8) 0.8682(9) 0.2730(3) 0.0302(6) Uani 1 1 d .
O17 O 1.3037(8) 0.9197(9) 0.5067(3) 0.0302(6) Uani 1 1 d .
O18 O 1.3430(8) 1.0321(10) 0.4565(3) 0.0302(6) Uani 1 1 d .
O19 O 0.9680(9) 0.7548(9) 0.3135(3) 0.0302(6) Uani 1 1 d .
O20 O 1.1566(8) 1.1835(9) 0.4194(3) 0.0302(6) Uani 1 1 d .
O21 O 1.3024(8) 0.9675(10) 0.3006(3) 0.0302(6) Uani 1 1 d .
O22 O 1.2130(8) 0.5583(9) 0.3620(3) 0.0302(6) Uani 1 1 d .
O23 O 1.3345(8) 0.8355(10) 0.3526(3) 0.0302(6) Uani 1 1 d .
O24 O 1.4295(8) 0.7475(9) 0.4118(3) 0.0302(6) Uani 1 1 d .
O25 O 0.9613(8) 1.1223(10) 0.3247(3) 0.0302(6) Uani 1 1 d .
O26 O 1.0408(8) 1.0824(9) 0.3934(3) 0.0302(6) Uani 1 1 d .
O27 O 1.1866(8) 1.0579(9) 0.2781(3) 0.0302(6) Uani 1 1 d .
O28 O 1.2231(9) 0.7369(9) 0.3267(3) 0.0302(6) Uani 1 1 d .
O29 O 1.1543(8) 1.0305(10) 0.3782(3) 0.0302(6) Uani 1 1 d .
O30 O 1.1578(8) 0.8499(10) 0.3737(3) 0.0302(6) Uani 1 1 d .
O31 O 1.0646(8) 0.9716(10) 0.2356(3) 0.0302(6) Uani 1 1 d .
O32 O 1.1017(8) 0.6907(9) 0.3383(3) 0.0302(6) Uani 1 1 d .
O33 O 1.0764(8) 1.0444(10) 0.3045(3) 0.0302(6) Uani 1 1 d .
O34 O 1.0476(8) 0.7741(9) 0.3857(3) 0.0302(6) Uani 1 1 d .
O35 O 1.3977(8) 0.9463(9) 0.4089(3) 0.0302(6) Uani 1 1 d .
O36 O 1.0878(9) 1.1930(9) 0.3495(3) 0.0302(6) Uani 1 1 d .
O37 O 1.2082(8) 0.9505(10) 0.3352(3) 0.0302(6) Uani 1 1 d .
O38 O 1.0852(8) 1.0972(9) 0.4668(3) 0.0302(6) Uani 1 1 d .
O39 O 1.3491(8) 0.8414(10) 0.4512(3) 0.0302(6) Uani 1 1 d .
O40 O 1.2183(8) 1.1666(10) 0.3379(3) 0.0302(6) Uani 1 1 d .
N1 N 1.2850(12) 1.4448(16) 0.3038(5) 0.038(6) Uani 1 1 d .
N2 N 1.3818(16) 1.5001(19) 0.4449(6) 0.067(8) Uani 1 1 d .
N3 N 1.2054(17) 1.546(2) 0.2821(7) 0.072(8) Uani 1 1 d U
N4 N 1.4066(17) 1.6240(16) 0.4791(7) 0.059(7) Uani 1 1 d .
N5 N 1.2255(16) 1.3963(17) 0.2984(6) 0.068(9) Uani 1 1 d .
N6 N 1.3251(16) 1.530(2) 0.4514(7) 0.079(10) Uani 1 1 d .
C1 C 1.3545(18) 1.3969(18) 0.3203(8) 0.066(12) Uani 1 1 d .
H1A H 1.3595 1.3386 0.3066 0.080 Uiso 1 1 calc R
H1B H 1.3905 1.4430 0.3191 0.080 Uiso 1 1 calc R
C2 C 1.3622(14) 1.369(2) 0.3559(6) 0.056(8) Uani 1 1 d .
H2A H 1.4049 1.3337 0.3643 0.067 Uiso 1 1 calc R
H2B H 1.3253 1.3251 0.3572 0.067 Uiso 1 1 calc R
C3 C 1.362(2) 1.459(2) 0.3805(7) 0.089(13) Uani 1 1 d .
H3A H 1.3163 1.4871 0.3755 0.107 Uiso 1 1 calc R
H3B H 1.3927 1.5098 0.3761 0.107 Uiso 1 1 calc R
C4 C 1.3868(19) 1.424(2) 0.4228(6) 0.082(11) Uani 1 1 d .
H4A H 1.3584 1.3692 0.4267 0.098 Uiso 1 1 calc R
H4B H 1.4337 1.4008 0.4282 0.098 Uiso 1 1 calc R
C5 C 1.2581(16) 1.5398(18) 0.2889(6) 0.036(6) Uani 1 1 d U
H5A H 1.2862 1.5915 0.2858 0.043 Uiso 1 1 calc R
C6 C 1.1798(16) 1.468(2) 0.2838(6) 0.051(7) Uani 1 1 d U
H6 H 1.1330 1.4569 0.2759 0.061 Uiso 1 1 calc R
C7 C 1.338(2) 1.601(2) 0.4701(9) 0.069(13) Uani 1 1 d .
H7 H 1.3057 1.6372 0.4777 0.083 Uiso 1 1 calc R
C8 C 1.4262(19) 1.558(3) 0.4619(8) 0.069(10) Uani 1 1 d .
H8A H 1.4719 1.5527 0.4617 0.083 Uiso 1 1 calc R

loop_
_atom_site_aniso_label
_atom_site_aniso_U_11
_atom_site_aniso_U_22
_atom_site_aniso_U_33
_atom_site_aniso_U_23
_atom_site_aniso_U_13
_atom_site_aniso_U_12
P1 0.017(3) 0.017(3) 0.015(2) -0.002(2) 0.007(2) 0.003(3)
W1 0.0289(5) 0.0334(6) 0.0207(4) 0.0017(4) 0.0037(4) 0.0064(5)
W2 0.0302(5) 0.0256(5) 0.0230(4) 0.0014(4) 0.0136(4) 0.0079(5)
W3 0.0233(5) 0.0314(5) 0.0263(5) -0.0047(4) 0.0072(4) -0.0021(5)
W4 0.0342(6) 0.0264(5) 0.0287(5) 0.0021(4) 0.0115(5) 0.0063(5)
W5 0.0257(6) 0.0403(6) 0.0285(5) 0.0034(4) 0.0051(5) 0.0104(5)
W6 0.0345(6) 0.0373(6) 0.0266(5) -0.0102(4) 0.0141(5) 0.0034(5)
W7 0.0342(6) 0.0282(5) 0.0332(5) 0.0030(4) 0.0152(5) 0.0008(5)
W8 0.0251(5) 0.0314(5) 0.0309(5) -0.0045(4) 0.0053(4) 0.0087(5)
W9 0.0351(6) 0.0336(5) 0.0227(5) 0.0004(4) 0.0142(5) -0.0004(5)
W10 0.0388(7) 0.0275(6) 0.0409(6) -0.0062(5) 0.0125(5) 0.0010(5)
W11 0.0326(6) 0.0492(7) 0.0190(4) -0.0019(4) 0.0022(4) 0.0045(6)
W12 0.0258(6) 0.0394(6) 0.0351(5) -0.0064(5) 0.0034(5) -0.0047(5)
O1 0.0342(17) 0.0307(14) 0.0268(12) -0.0005(11) 0.0100(13) 0.0061(13)
O2 0.0342(17) 0.0307(14) 0.0268(12) -0.0005(11) 0.0100(13) 0.0061(13)
O3 0.0342(17) 0.0307(14) 0.0268(12) -0.0005(11) 0.0100(13) 0.0061(13)
O4 0.0342(17) 0.0307(14) 0.0268(12) -0.0005(11) 0.0100(13) 0.0061(13)
O5 0.0342(17) 0.0307(14) 0.0268(12) -0.0005(11) 0.0100(13) 0.0061(13)
O6 0.0342(17) 0.0307(14) 0.0268(12) -0.0005(11) 0.0100(13) 0.0061(13)
O7 0.0342(17) 0.0307(14) 0.0268(12) -0.0005(11) 0.0100(13) 0.0061(13)
O8 0.0342(17) 0.0307(14) 0.0268(12) -0.0005(11) 0.0100(13) 0.0061(13)
O9 0.0342(17) 0.0307(14) 0.0268(12) -0.0005(11) 0.0100(13) 0.0061(13)
O10 0.0342(17) 0.0307(14) 0.0268(12) -0.0005(11) 0.0100(13) 0.0061(13)
O11 0.0342(17) 0.0307(14) 0.0268(12) -0.0005(11) 0.0100(13) 0.0061(13)
O12 0.0342(17) 0.0307(14) 0.0268(12) -0.0005(11) 0.0100(13) 0.0061(13)
O13 0.0342(17) 0.0307(14) 0.0268(12) -0.0005(11) 0.0100(13) 0.0061(13)
O14 0.0342(17) 0.0307(14) 0.0268(12) -0.0005(11) 0.0100(13) 0.0061(13)
O15 0.0342(17) 0.0307(14) 0.0268(12) -0.0005(11) 0.0100(13) 0.0061(13)
O16 0.0342(17) 0.0307(14) 0.0268(12) -0.0005(11) 0.0100(13) 0.0061(13)
O17 0.0342(17) 0.0307(14) 0.0268(12) -0.0005(11) 0.0100(13) 0.0061(13)
O18 0.0342(17) 0.0307(14) 0.0268(12) -0.0005(11) 0.0100(13) 0.0061(13)
O19 0.0342(17) 0.0307(14) 0.0268(12) -0.0005(11) 0.0100(13) 0.0061(13)
O20 0.0342(17) 0.0307(14) 0.0268(12) -0.0005(11) 0.0100(13) 0.0061(13)
O21 0.0342(17) 0.0307(14) 0.0268(12) -0.0005(11) 0.0100(13) 0.0061(13)
O22 0.0342(17) 0.0307(14) 0.0268(12) -0.0005(11) 0.0100(13) 0.0061(13)
O23 0.0342(17) 0.0307(14) 0.0268(12) -0.0005(11) 0.0100(13) 0.0061(13)
O24 0.0342(17) 0.0307(14) 0.0268(12) -0.0005(11) 0.0100(13) 0.0061(13)
O25 0.0342(17) 0.0307(14) 0.0268(12) -0.0005(11) 0.0100(13) 0.0061(13)
O26 0.0342(17) 0.0307(14) 0.0268(12) -0.0005(11) 0.0100(13) 0.0061(13)
O27 0.0342(17) 0.0307(14) 0.0268(12) -0.0005(11) 0.0100(13) 0.0061(13)
O28 0.0342(17) 0.0307(14) 0.0268(12) -0.0005(11) 0.0100(13) 0.0061(13)
O29 0.0342(17) 0.0307(14) 0.0268(12) -0.0005(11) 0.0100(13) 0.0061(13)
O30 0.0342(17) 0.0307(14) 0.0268(12) -0.0005(11) 0.0100(13) 0.0061(13)
O31 0.0342(17) 0.0307(14) 0.0268(12) -0.0005(11) 0.0100(13) 0.0061(13)
O32 0.0342(17) 0.0307(14) 0.0268(12) -0.0005(11) 0.0100(13) 0.0061(13)
O33 0.0342(17) 0.0307(14) 0.0268(12) -0.0005(11) 0.0100(13) 0.0061(13)
O34 0.0342(17) 0.0307(14) 0.0268(12) -0.0005(11) 0.0100(13) 0.0061(13)
O35 0.0342(17) 0.0307(14) 0.0268(12) -0.0005(11) 0.0100(13) 0.0061(13)
O36 0.0342(17) 0.0307(14) 0.0268(12) -0.0005(11) 0.0100(13) 0.0061(13)
O37 0.0342(17) 0.0307(14) 0.0268(12) -0.0005(11) 0.0100(13) 0.0061(13)
O38 0.0342(17) 0.0307(14) 0.0268(12) -0.0005(11) 0.0100(13) 0.0061(13)
O39 0.0342(17) 0.0307(14) 0.0268(12) -0.0005(11) 0.0100(13) 0.0061(13)
O40 0.0342(17) 0.0307(14) 0.0268(12) -0.0005(11) 0.0100(13) 0.0061(13)
N1 0.035(14) 0.048(14) 0.032(12) -0.012(10) 0.010(12) 0.013(12)
N2 0.07(2) 0.10(2) 0.031(14) -0.019(14) 0.012(15) -0.010(19)
N3 0.085(12) 0.072(11) 0.064(10) -0.005(8) 0.025(9) 0.011(9)
N4 0.08(2) 0.037(15) 0.046(15) -0.006(12) -0.008(16) 0.011(16)
N5 0.10(3) 0.074(18) 0.034(13) -0.038(13) 0.027(17) -0.042(19)
N6 0.07(2) 0.09(2) 0.09(2) -0.023(18) 0.06(2) -0.028(19)
C1 0.09(3) 0.045(17) 0.08(2) -0.016(16) 0.06(3) -0.04(2)
C2 0.026(14) 0.09(2) 0.051(17) -0.032(16) 0.003(14) -0.025(17)
C3 0.11(4) 0.10(3) 0.07(2) 0.04(2) 0.04(3) 0.00(3)
C4 0.08(3) 0.12(3) 0.032(15) 0.006(18) -0.004(18) 0.04(2)
C5 0.052(10) 0.031(10) 0.031(9) -0.007(7) 0.025(8) -0.014(8)
C6 0.046(11) 0.057(11) 0.045(10) -0.005(8) 0.003(9) 0.009(9)
C7 0.11(4) 0.042(19) 0.06(2) -0.011(17) 0.05(3) -0.01(2)
C8 0.05(2) 0.09(3) 0.06(2) 0.03(2) 0.01(2) 0.04(2)

loop_
_atom_type_symbol
_atom_type_description
_atom_type_scat_dispersion_real
_atom_type_scat_dispersion_imag
_atom_type_scat_source
C C 0.0033 0.0016 'International Tables Vol C Tables 4.2.6.8 and 6.1.1.4'
N N 0.0061 0.0033 'International Tables Vol C Tables 4.2.6.8 and 6.1.1.4'
O O 0.0106 0.0060 'International Tables Vol C Tables 4.2.6.8 and 6.1.1.4'
H H 0.0000 0.0000 'International Tables Vol C Tables 4.2.6.8 and 6.1.1.4'
W W -0.8490 6.8722 'International Tables Vol C Tables 4.2.6.8 and 6.1.1.4'
P P 0.1023 0.0942 'International Tables Vol C Tables 4.2.6.8 and 6.1.1.4'

loop_
_geom_angle_atom_site_label_1
_geom_angle_atom_site_label_2
_geom_angle_atom_site_label_3
_geom_angle
O37 P1 O2 111.4(9)
O37 P1 O30 108.4(8)
O2 P1 O30 109.8(8)
O37 P1 O29 109.4(8)
O2 P1 O29 110.3(8)
O30 P1 O29 107.5(8)
O31 W1 O33 101.4(6)
O31 W1 O4 102.2(6)
O33 W1 O4 85.6(5)
O31 W1 O27 101.4(6)
O33 W1 O27 91.6(5)
O4 W1 O27 156.4(7)
O31 W1 O16 103.4(6)
O33 W1 O16 155.2(7)
O4 W1 O16 89.0(5)
O27 W1 O16 83.8(6)
O31 W1 O37 171.8(5)
O33 W1 O37 83.9(6)
O4 W1 O37 84.4(6)
O27 W1 O37 72.0(5)
O16 W1 O37 71.4(5)
O6 W2 O16 100.6(6)
O6 W2 O28 100.8(5)
O16 W2 O28 91.5(6)
O6 W2 O23 103.6(7)
O16 W2 O23 155.7(5)
O28 W2 O23 85.3(6)
O6 W2 O21 103.8(5)
O16 W2 O21 86.9(6)
O28 W2 O21 155.2(4)
O23 W2 O21 86.0(6)
O6 W2 O37 172.1(6)
O16 W2 O37 72.8(5)
O28 W2 O37 84.0(5)
O23 W2 O37 82.9(5)
O21 W2 O37 71.9(4)
O19 W3 O32 100.2(6)
O19 W3 O4 100.9(6)
O32 W3 O4 90.3(5)
O19 W3 O34 103.0(6)
O32 W3 O34 86.7(5)
O4 W3 O34 156.1(7)
O19 W3 O12 103.1(7)
O32 W3 O12 156.7(7)
O4 W3 O12 84.9(5)
O34 W3 O12 88.5(5)
O19 W3 O30 172.1(5)
O32 W3 O30 73.9(6)
O4 W3 O30 84.6(6)
O34 W3 O30 71.7(6)
O12 W3 O30 82.9(6)
O22 W4 O15 103.9(7)
O22 W4 O8 101.2(5)
O15 W4 O8 89.8(6)
O22 W4 O28 101.9(5)
O15 W4 O28 84.7(6)
O8 W4 O28 156.9(5)
O22 W4 O32 101.4(7)
O15 W4 O32 154.5(6)
O8 W4 O32 87.8(6)
O28 W4 O32 87.6(6)
O22 W4 O30 171.7(6)
O15 W4 O30 82.7(6)
O8 W4 O30 73.5(5)
O28 W4 O30 83.5(4)
O32 W4 O30 72.3(5)
O24 W5 O35 99.4(7)
O24 W5 O23 104.0(6)
O35 W5 O23 90.3(6)
O24 W5 O15 106.9(6)
O35 W5 O15 153.7(6)
O23 W5 O15 84.7(6)
O24 W5 O39 99.6(6)
O35 W5 O39 83.1(5)
O23 W5 O39 156.2(6)
O15 W5 O39 91.2(6)
O24 W5 O2 168.9(6)
O35 W5 O2 72.7(6)
O23 W5 O2 84.1(5)
O15 W5 O2 81.1(5)
O39 W5 O2 72.1(5)
O38 W6 O10 106.7(6)
O38 W6 O7 100.9(5)
O10 W6 O7 84.2(6)
O38 W6 O20 103.8(5)
O10 W6 O20 91.4(6)
O7 W6 O20 155.1(4)
O38 W6 O26 97.9(6)
O10 W6 O26 155.0(5)
O7 W6 O26 86.5(6)
O20 W6 O26 87.4(6)
O38 W6 O29 169.1(6)
O10 W6 O29 83.7(5)
O7 W6 O29 82.9(4)
O20 W6 O29 72.3(4)
O26 W6 O29 72.1(5)
O3 W7 O21 99.8(5)
O3 W7 O27 101.8(6)
O21 W7 O27 87.1(6)
O3 W7 O40 104.4(6)
O21 W7 O40 155.7(5)
O27 W7 O40 90.4(6)
O3 W7 O13 103.0(7)
O21 W7 O13 89.1(6)
O27 W7 O13 155.3(5)
O40 W7 O13 83.1(6)
O3 W7 O37 170.4(5)
O21 W7 O37 73.0(5)
O27 W7 O37 72.0(5)
O40 W7 O37 83.2(5)
O13 W7 O37 83.6(5)
O25 W8 O12 103.0(7)
O25 W8 O36 97.4(7)
O12 W8 O36 159.4(7)
O25 W8 O26 102.2(6)
O12 W8 O26 90.2(5)
O36 W8 O26 88.9(6)
O25 W8 O33 102.8(6)
O12 W8 O33 84.5(5)
O36 W8 O33 87.7(5)
O26 W8 O33 155.0(7)
O25 W8 O29 171.2(6)
O12 W8 O29 84.6(6)
O36 W8 O29 75.4(6)
O26 W8 O29 73.1(5)
O33 W8 O29 82.1(5)
O1 W9 O34 99.4(7)
O1 W9 O7 101.6(5)
O34 W9 O7 89.8(6)
O1 W9 O14 105.1(7)
O34 W9 O14 155.4(5)
O7 W9 O14 83.7(6)
O1 W9 O8 102.8(5)
O34 W9 O8 87.0(6)
O7 W9 O8 155.6(5)
O14 W9 O8 89.2(6)
O1 W9 O30 170.8(7)
O34 W9 O30 72.5(5)
O7 W9 O30 83.1(4)
O14 W9 O30 83.2(5)
O8 W9 O30 72.9(4)
O5 W10 O40 103.2(5)
O5 W10 O20 100.1(5)
O40 W10 O20 156.5(6)
O5 W10 O11 104.8(7)
O40 W10 O11 84.2(6)
O20 W10 O11 87.0(6)
O5 W10 O36 99.7(7)
O40 W10 O36 91.7(6)
O20 W10 O36 87.2(6)
O11 W10 O36 155.5(6)
O5 W10 O29 169.5(5)
O40 W10 O29 84.4(5)
O20 W10 O29 72.9(5)
O11 W10 O29 83.0(6)
O36 W10 O29 72.5(5)
O17 W11 O14 101.8(6)
O17 W11 O39 103.3(6)
O14 W11 O39 95.8(6)
O17 W11 O10 99.9(6)
O14 W11 O10 81.4(6)
O39 W11 O10 156.7(5)
O17 W11 O18 100.0(6)
O14 W11 O18 157.4(6)
O39 W11 O18 85.1(6)
O10 W11 O18 88.9(6)
O17 W11 O2 174.4(6)
O14 W11 O2 83.7(5)
O39 W11 O2 74.6(5)
O10 W11 O2 82.1(5)
O18 W11 O2 74.7(5)
O9 W12 O11 102.6(6)
O9 W12 O13 103.0(6)
O11 W12 O13 85.6(6)
O9 W12 O35 102.7(7)
O11 W12 O35 154.7(7)
O13 W12 O35 89.1(5)
O9 W12 O18 99.8(6)
O11 W12 O18 88.9(5)
O13 W12 O18 157.1(6)
O35 W12 O18 86.5(5)
O9 W12 O2 171.5(6)
O11 W12 O2 82.7(6)
O13 W12 O2 83.8(5)
O35 W12 O2 72.2(6)
O18 W12 O2 73.4(5)
P1 O2 W11 128.2(7)
P1 O2 W12 125.1(8)
W11 O2 W12 89.0(5)
P1 O2 W5 125.4(7)
W11 O2 W5 88.6(5)
W12 O2 W5 88.2(5)
W1 O4 W3 150.1(7)
W9 O7 W6 150.9(9)
W4 O8 W9 125.8(7)
W6 O10 W11 155.1(8)
W12 O11 W10 151.4(7)
W8 O12 W3 151.7(7)
W12 O13 W7 152.6(8)
W11 O14 W9 155.2(8)
W4 O15 W5 154.6(8)
W2 O16 W1 127.2(7)
W11 O18 W12 122.7(8)
W10 O20 W6 126.0(6)
W7 O21 W2 126.4(6)
W5 O23 W2 151.3(8)
W8 O26 W6 125.6(7)
W7 O27 W1 128.2(7)
W2 O28 W4 151.3(8)
P1 O29 W10 124.8(8)
P1 O29 W8 127.7(8)
W10 O29 W8 89.3(5)
P1 O29 W6 125.3(7)
W10 O29 W6 88.7(4)
W8 O29 W6 89.0(4)
P1 O30 W3 128.0(8)
P1 O30 W9 126.4(7)
W3 O30 W9 88.6(5)
P1 O30 W4 125.2(7)
W3 O30 W4 88.3(5)
W9 O30 W4 87.7(4)
W3 O32 W4 125.3(7)
W1 O33 W8 152.6(8)
W9 O34 W3 127.1(7)
W5 O35 W12 126.9(8)
W8 O36 W10 122.7(7)
P1 O37 W2 127.0(8)
P1 O37 W1 126.8(9)
W2 O37 W1 88.5(4)
P1 O37 W7 125.7(8)
W2 O37 W7 88.3(4)
W1 O37 W7 87.9(4)
W11 O39 W5 124.7(8)
W10 O40 W7 153.9(8)
N5 N1 C5 98(2)
N5 N1 C1 123(2)
C5 N1 C1 138(2)
C8 N2 N6 105(2)
C8 N2 C4 131(3)
N6 N2 C4 125(3)
C5 N3 C6 111(3)
C8 N4 C7 98(3)
N1 N5 C6 102(2)
C7 N6 N2 107(3)
C2 C1 N1 112(2)
C1 C2 C3 113(2)
C2 C3 C4 110(2)
N2 C4 C3 111(2)
N3 C5 N1 115(3)
N3 C5 C6 37(2)
N1 C5 C6 78.4(16)
N3 C6 N5 113(3)
N3 C6 C5 32(2)
N5 C6 C5 82(2)
N6 C7 N4 113(3)
N6 C7 C8 75(2)
N4 C7 C8 38.3(17)
N4 C8 N2 117(3)
N4 C8 C7 43(2)
N2 C8 C7 73(2)

loop_
_geom_bond_atom_site_label_1
_geom_bond_atom_site_label_2
_geom_bond_distance
P1 O37 1.498(11)
P1 O2 1.505(18)
P1 O30 1.505(15)
P1 O29 1.532(13)
W1 O31 1.767(15)
W1 O33 1.860(11)
W1 O4 1.899(12)
W1 O27 1.902(14)
W1 O16 1.949(13)
W1 O37 2.451(16)
W2 O6 1.731(11)
W2 O16 1.865(17)
W2 O28 1.893(12)
W2 O23 1.924(16)
W2 O21 1.960(13)
W2 O37 2.445(11)
W3 O19 1.713(17)
W3 O32 1.888(13)
W3 O4 1.910(10)
W3 O34 1.944(11)
W3 O12 1.968(12)
W3 O30 2.448(17)
W4 O22 1.696(12)
W4 O15 1.866(17)
W4 O8 1.885(10)
W4 O28 1.918(10)
W4 O32 1.965(17)
W4 O30 2.467(13)
W5 O24 1.718(15)
W5 O35 1.894(14)
W5 O23 1.898(13)
W5 O15 1.915(16)
W5 O39 1.960(11)
W5 O2 2.465(14)
W6 O38 1.723(10)
W6 O10 1.882(16)
W6 O7 1.924(13)
W6 O20 1.925(13)
W6 O26 1.948(17)
W6 O29 2.441(10)
W7 O3 1.697(12)
W7 O21 1.865(12)
W7 O27 1.888(17)
W7 O40 1.899(11)
W7 O13 1.917(16)
W7 O37 2.461(13)
W8 O25 1.692(16)
W8 O12 1.840(13)
W8 O36 1.858(14)
W8 O26 1.894(11)
W8 O33 1.949(10)
W8 O29 2.433(16)
W9 O1 1.709(11)
W9 O34 1.880(17)
W9 O7 1.888(13)
W9 O14 1.917(17)
W9 O8 1.945(12)
W9 O30 2.455(10)
W10 O5 1.688(13)
W10 O40 1.886(10)
W10 O20 1.900(10)
W10 O11 1.969(16)
W10 O36 2.037(17)
W10 O29 2.432(13)
W11 O17 1.640(12)
W11 O14 1.867(16)
W11 O39 1.886(13)
W11 O10 1.904(14)
W11 O18 1.943(14)
W11 O2 2.410(12)
W12 O9 1.698(16)
W12 O11 1.845(14)
W12 O13 1.897(12)
W12 O35 1.937(13)
W12 O18 1.947(11)
W12 O2 2.461(15)
N1 N5 1.34(3)
N1 C5 1.46(3)
N1 C1 1.53(4)
N2 C8 1.25(4)
N2 N6 1.30(3)
N2 C4 1.36(3)
N3 C5 1.03(4)
N3 C6 1.18(3)
N4 C8 1.24(3)
N4 C7 1.37(5)
N5 C6 1.36(4)
N6 C7 1.19(4)
C1 C2 1.40(3)
C2 C3 1.55(3)
C3 C4 1.66(3)
C5 C6 1.82(4)
C7 C8 1.97(5)

loop_
_platon_squeeze_void_nr
_platon_squeeze_void_average_x
_platon_squeeze_void_average_y
_platon_squeeze_void_average_z
_platon_squeeze_void_volume
_platon_squeeze_void_count_electrons
1 0.491 -0.005 -0.005 2548.1 835.1
